data_7112343
loop_
_publ_author_name
'Tresca, Blakely W.'
'Zakharov, Lev N.'
'Carroll, Calden N.'
'Johnson, Darren W.'
'Haley, Michael M.'

_publ_section_title
;
 Aryl C-H&#x00B7;&#x00B7;&#x00B7;Cl(-) hydrogen bonding in a fluorescent
 anion sensor.
;
_journal_issue 65
_journal_name_full 'Chemical communications (Cambridge, England)'
_journal_page_first 7240
_journal_page_last 7242
_journal_paper_doi 10.1039/c3cc44574g
_journal_volume 49
_journal_year 2013
_chemical_formula_sum 'C63 H83 Cl4 N5 O4'
_chemical_formula_weight 1116.14
_chemical_name_systematic
;

?

;
_space_group_IT_number 33
_symmetry_cell_setting orthorhombic
_symmetry_space_group_name_Hall 'P 2c -2n'
_symmetry_space_group_name_H-M 'P n a 21'
_atom_sites_solution_hydrogens geom
_atom_sites_solution_primary direct
_atom_sites_solution_secondary difmap
_audit_creation_method SHELXTL
_cell_angle_alpha 90.00
_cell_angle_beta 90.00
_cell_angle_gamma 90.00
_cell_formula_units_Z 4
_cell_length_a 24.2423(16)
_cell_length_b 25.3429(17)
_cell_length_c 9.7891(7)
_cell_measurement_reflns_used 9891
_cell_measurement_temperature 100(2)
_cell_measurement_theta_max 28.38
_cell_measurement_theta_min 2.67
_cell_volume 6014.1(7)
_computing_cell_refinement 'Bruker SAINT'
_computing_data_collection 'Bruker APEX2'
_computing_data_reduction 'Bruker SAINT'
_computing_molecular_graphics 'Bruker SHELXTL'
_computing_publication_material 'Bruker SHELXTL'
_computing_structure_refinement 'SHELXL-97 (Sheldrick, 1997)'
_computing_structure_solution 'SHELXS-97 (Sheldrick, 1990)'
_diffrn_ambient_temperature 100(2)
_diffrn_measured_fraction_theta_full 1.000
_diffrn_measured_fraction_theta_max 1.000
_diffrn_measurement_device_type 'Bruker APEX-II CCD'
_diffrn_measurement_method '\f and \w scans'
_diffrn_radiation_monochromator 'Triumph mirror'
_diffrn_radiation_source 'fine-focus sealed tube'
_diffrn_radiation_type MoK\a
_diffrn_radiation_wavelength 0.71073
_diffrn_reflns_av_R_equivalents 0.0396
_diffrn_reflns_av_sigmaI/netI 0.0256
_diffrn_reflns_limit_h_max 30
_diffrn_reflns_limit_h_min -29
_diffrn_reflns_limit_k_max 32
_diffrn_reflns_limit_k_min -32
_diffrn_reflns_limit_l_max 10
_diffrn_reflns_limit_l_min -12
_diffrn_reflns_number 90937
_diffrn_reflns_theta_full 27.00
_diffrn_reflns_theta_max 27.00
_diffrn_reflns_theta_min 1.61
_diffrn_standards_number 0
_exptl_absorpt_coefficient_mu 0.247
_exptl_absorpt_correction_T_max 0.9686
_exptl_absorpt_correction_T_min 0.9408
_exptl_absorpt_correction_type multi-scan
_exptl_absorpt_process_details SADABS
_exptl_crystal_colour colourless
_exptl_crystal_density_diffrn 1.233
_exptl_crystal_density_method 'not measured'
_exptl_crystal_description block
_exptl_crystal_F_000 2384
_exptl_crystal_size_max 0.25
_exptl_crystal_size_mid 0.19
_exptl_crystal_size_min 0.13
_refine_diff_density_max 1.026
_refine_diff_density_min -1.258
_refine_diff_density_rms 0.099
_refine_ls_abs_structure_details 'Flack H D (1983), Acta Cryst. A39, 876-881'
_refine_ls_abs_structure_Flack 0.47(7)
_refine_ls_extinction_method none
_refine_ls_goodness_of_fit_ref 1.054
_refine_ls_hydrogen_treatment constr
_refine_ls_matrix_type full
_refine_ls_number_parameters 686
_refine_ls_number_reflns 10521
_refine_ls_number_restraints 1
_refine_ls_restrained_S_all 1.054
_refine_ls_R_factor_all 0.0670
_refine_ls_R_factor_gt 0.0614
_refine_ls_shift/su_max 0.001
_refine_ls_shift/su_mean 0.000
_refine_ls_structure_factor_coef Fsqd
_refine_ls_weighting_details 'calc w=1/[\s^2^(Fo^2^)+(0.1218P)^2^+4.3501P] where P=(Fo^2^+2Fc^2^)/3'
_refine_ls_weighting_scheme calc
_refine_ls_wR_factor_gt 0.1674
_refine_ls_wR_factor_ref 0.1737
_reflns_number_gt 9664
_reflns_number_total 10521
_reflns_threshold_expression >2sigma(I)
_cod_data_source_file c3cc44574g.txt
_cod_data_source_block dwj116
_cod_depositor_comments
;
The following automatic conversions were performed:

'_symmetry_cell_setting' value 'Orthorhombic' changed to
'orthorhombic' according to
/usr/data/users/saulius/automatic-downloads/retrospective/RSC/lib/dictionaries/cif_core.dic
dictionary named 'cif_core.dic' version 2.4.2 from 2011-04-26.

Automatic conversion script
Id: cif_fix_values 2281 2013-09-26 08:29:07Z andrius 
;
_cod_original_sg_symbol_H-M Pna2(1)
_cod_database_code 7112343

loop_
_symmetry_equiv_pos_as_xyz
'x, y, z'
'-x, -y, z+1/2'
'-x+1/2, y+1/2, z+1/2'
'x+1/2, -y+1/2, z'

loop_
_atom_site_label
_atom_site_type_symbol
_atom_site_fract_x
_atom_site_fract_y
_atom_site_fract_z
_atom_site_U_iso_or_equiv
_atom_site_adp_type
_atom_site_occupancy
_atom_site_symmetry_multiplicity
_atom_site_calc_flag
_atom_site_refinement_flags
Cl1 Cl 0.18663(3) 0.75491(3) 0.00501(10) 0.01616(16) Uani 1 1 d .
O1 O 0.23605(9) 0.95183(8) -0.0305(3) 0.0184(5) Uani 1 1 d .
O2 O 0.37525(9) 0.91556(9) 0.5054(3) 0.0211(5) Uani 1 1 d .
O3 O 0.22616(9) 0.55360(8) 0.0614(3) 0.0186(5) Uani 1 1 d .
O4 O 0.36747(9) 0.59034(9) -0.4682(3) 0.0205(5) Uani 1 1 d .
N1 N 0.18567(10) 0.88435(10) -0.1262(3) 0.0157(6) Uani 1 1 d .
H1N H 0.1810 0.8499 -0.1284 0.019 Uiso 1 1 calc R
N2 N 0.23736(11) 0.86964(10) 0.0656(3) 0.0183(6) Uani 1 1 d .
H2N H 0.2264 0.8367 0.0566 0.022 Uiso 1 1 calc R
N3 N 0.17319(11) 0.61985(10) 0.1532(3) 0.0168(6) Uani 1 1 d .
H3N H 0.1664 0.6540 0.1508 0.020 Uiso 1 1 calc R
N4 N 0.22026(11) 0.63373(10) -0.0446(3) 0.0188(6) Uani 1 1 d .
H4N H 0.2051 0.6653 -0.0418 0.023 Uiso 1 1 calc R
N5 N 0.19805(12) 0.76152(12) 0.5006(4) 0.0247(6) Uani 1 1 d .
C1 C 0.03919(11) 0.75417(11) 0.0236(4) 0.0133(6) Uani 1 1 d .
H1B H 0.0782 0.7546 0.0317 0.016 Uiso 1 1 calc R
C2 C 0.01210(12) 0.79448(11) -0.0484(4) 0.0133(6) Uani 1 1 d .
C3 C -0.04580(12) 0.79401(12) -0.0584(4) 0.0172(6) Uani 1 1 d .
H3B H -0.0645 0.8215 -0.1054 0.021 Uiso 1 1 calc R
C4 C -0.07562(11) 0.75294(12) 0.0011(5) 0.0203(7) Uani 1 1 d .
H4B H -0.1147 0.7524 -0.0065 0.024 Uiso 1 1 calc R
C5 C -0.04889(12) 0.71272(12) 0.0714(4) 0.0173(7) Uani 1 1 d .
H5A H -0.0696 0.6849 0.1114 0.021 Uiso 1 1 calc R
C6 C 0.00889(12) 0.71352(11) 0.0831(4) 0.0142(6) Uani 1 1 d .
C7 C 0.04395(12) 0.83482(11) -0.1132(4) 0.0134(6) Uani 1 1 d .
C8 C 0.07075(12) 0.86798(12) -0.1694(4) 0.0140(6) Uani 1 1 d .
C9 C 0.10019(12) 0.90814(11) -0.2422(4) 0.0126(6) Uani 1 1 d .
C10 C 0.15692(12) 0.91605(11) -0.2215(3) 0.0123(6) Uani 1 1 d .
C11 C 0.18343(12) 0.95569(12) -0.2974(4) 0.0155(6) Uani 1 1 d .
H11A H 0.2220 0.9611 -0.2865 0.019 Uiso 1 1 calc R
C12 C 0.15421(13) 0.98680(12) -0.3874(4) 0.0168(6) Uani 1 1 d .
H12A H 0.1731 1.0136 -0.4366 0.020 Uiso 1 1 calc R
C13 C 0.09721(12) 0.97999(12) -0.4084(4) 0.0149(6) Uani 1 1 d .
C14 C 0.07191(12) 0.94011(11) -0.3352(4) 0.0137(6) Uani 1 1 d .
H14A H 0.0336 0.9342 -0.3486 0.016 Uiso 1 1 calc R
C15 C 0.06400(13) 1.01743(13) -0.4991(4) 0.0231(7) Uani 1 1 d .
C16 C 0.00881(15) 0.99327(14) -0.5420(5) 0.0275(8) Uani 1 1 d .
H16A H 0.0155 0.9617 -0.5975 0.041 Uiso 1 1 calc R
H16B H -0.0121 1.0190 -0.5957 0.041 Uiso 1 1 calc R
H16C H -0.0123 0.9836 -0.4604 0.041 Uiso 1 1 calc R
C17 C 0.09563(19) 1.0341(2) -0.6249(5) 0.0435(12) Uani 1 1 d .
H17A H 0.1039 1.0030 -0.6807 0.065 Uiso 1 1 calc R
H17B H 0.1302 1.0512 -0.5974 0.065 Uiso 1 1 calc R
H17C H 0.0733 1.0589 -0.6782 0.065 Uiso 1 1 calc R
C18 C 0.0513(2) 1.06768(15) -0.4120(6) 0.0426(12) Uani 1 1 d .
H18A H 0.0860 1.0840 -0.3828 0.064 Uiso 1 1 calc R
H18B H 0.0297 1.0577 -0.3315 0.064 Uiso 1 1 calc R
H18C H 0.0303 1.0929 -0.4672 0.064 Uiso 1 1 calc R
C19 C 0.22097(11) 0.90558(11) -0.0294(4) 0.0147(6) Uani 1 1 d .
C20 C 0.27130(12) 0.88280(12) 0.1783(4) 0.0162(6) Uani 1 1 d .
C21 C 0.25882(12) 0.92483(12) 0.2651(4) 0.0182(7) Uani 1 1 d .
H21A H 0.2269 0.9455 0.2476 0.022 Uiso 1 1 calc R
C22 C 0.29190(13) 0.93706(12) 0.3764(4) 0.0174(7) Uani 1 1 d .
H22A H 0.2828 0.9658 0.4346 0.021 Uiso 1 1 calc R
C23 C 0.33911(12) 0.90622(12) 0.4017(4) 0.0146(6) Uani 1 1 d .
C24 C 0.35147(13) 0.86417(13) 0.3163(4) 0.0188(7) Uani 1 1 d .
H24A H 0.3831 0.8432 0.3339 0.023 Uiso 1 1 calc R
C25 C 0.31807(13) 0.85260(12) 0.2059(4) 0.0165(6) Uani 1 1 d .
H25A H 0.3271 0.8238 0.1481 0.020 Uiso 1 1 calc R
C26 C 0.36354(14) 0.95931(14) 0.5940(4) 0.0231(7) Uani 1 1 d .
H26A H 0.3923 0.9619 0.6640 0.035 Uiso 1 1 calc R
H26B H 0.3277 0.9539 0.6381 0.035 Uiso 1 1 calc R
H26C H 0.3626 0.9920 0.5405 0.035 Uiso 1 1 calc R
C27 C 0.03718(12) 0.67264(12) 0.1558(4) 0.0159(6) Uani 1 1 d .
C28 C 0.06180(12) 0.63867(12) 0.2151(4) 0.0143(6) Uani 1 1 d .
C29 C 0.09177(12) 0.59866(11) 0.2868(3) 0.0133(6) Uani 1 1 d .
C30 C 0.14788(12) 0.58972(11) 0.2559(4) 0.0139(6) Uani 1 1 d .
C31 C 0.17623(13) 0.55133(12) 0.3318(4) 0.0181(7) Uani 1 1 d .
H31A H 0.2143 0.5454 0.3153 0.022 Uiso 1 1 calc R
C32 C 0.14899(13) 0.52209(12) 0.4305(4) 0.0170(6) Uani 1 1 d .
H32A H 0.1690 0.4962 0.4801 0.020 Uiso 1 1 calc R
C33 C 0.09293(12) 0.52936(11) 0.4600(4) 0.0146(6) Uani 1 1 d .
C34 C 0.06542(12) 0.56848(11) 0.3867(4) 0.0142(6) Uani 1 1 d .
H34A H 0.0275 0.5748 0.4053 0.017 Uiso 1 1 calc R
C35 C 0.06469(14) 0.49584(13) 0.5691(4) 0.0226(8) Uani 1 1 d .
C36 C 0.09337(19) 0.50503(19) 0.7086(5) 0.0378(10) Uani 1 1 d .
H36A H 0.0754 0.4834 0.7787 0.057 Uiso 1 1 calc R
H36B H 0.0905 0.5424 0.7336 0.057 Uiso 1 1 calc R
H36C H 0.1323 0.4951 0.7017 0.057 Uiso 1 1 calc R
C37 C 0.06995(19) 0.43771(15) 0.5306(6) 0.0423(12) Uani 1 1 d .
H37A H 0.0520 0.4316 0.4423 0.063 Uiso 1 1 calc R
H37B H 0.0522 0.4160 0.6007 0.063 Uiso 1 1 calc R
H37C H 0.1091 0.4282 0.5240 0.063 Uiso 1 1 calc R
C38 C 0.00373(14) 0.50977(15) 0.5858(5) 0.0299(9) Uani 1 1 d .
H38A H -0.0155 0.5043 0.4989 0.045 Uiso 1 1 calc R
H38B H 0.0003 0.5468 0.6132 0.045 Uiso 1 1 calc R
H38C H -0.0127 0.4872 0.6562 0.045 Uiso 1 1 calc R
C39 C 0.20830(12) 0.59879(12) 0.0553(4) 0.0163(6) Uani 1 1 d .
C40 C 0.25655(13) 0.62121(12) -0.1543(4) 0.0166(6) Uani 1 1 d .
C41 C 0.24818(13) 0.57732(12) -0.2368(4) 0.0199(7) Uani 1 1 d .
H41A H 0.2175 0.5549 -0.2200 0.024 Uiso 1 1 calc R
C42 C 0.28404(13) 0.56574(12) -0.3439(4) 0.0174(7) Uani 1 1 d .
H42A H 0.2778 0.5357 -0.3999 0.021 Uiso 1 1 calc R
C43 C 0.32917(12) 0.59858(12) -0.3681(4) 0.0151(6) Uani 1 1 d .
C44 C 0.33669(13) 0.64316(13) -0.2875(4) 0.0176(6) Uani 1 1 d .
H44A H 0.3666 0.6663 -0.3057 0.021 Uiso 1 1 calc R
C45 C 0.30096(13) 0.65406(12) -0.1808(4) 0.0175(6) Uani 1 1 d .
H45A H 0.3069 0.6843 -0.1253 0.021 Uiso 1 1 calc R
C46 C 0.36169(14) 0.54342(13) -0.5479(4) 0.0231(7) Uani 1 1 d .
H46A H 0.3914 0.5418 -0.6157 0.035 Uiso 1 1 calc R
H46B H 0.3260 0.5438 -0.5947 0.035 Uiso 1 1 calc R
H46C H 0.3638 0.5125 -0.4879 0.035 Uiso 1 1 calc R
C47 C 0.17066(15) 0.81499(14) 0.4815(4) 0.0260(8) Uani 1 1 d .
H47A H 0.1998 0.8423 0.4786 0.031 Uiso 1 1 calc R
H47B H 0.1474 0.8222 0.5625 0.031 Uiso 1 1 calc R
C48 C 0.13486(16) 0.82054(16) 0.3531(5) 0.0316(9) Uani 1 1 d .
H48A H 0.1571 0.8123 0.2710 0.038 Uiso 1 1 calc R
H48B H 0.1037 0.7954 0.3573 0.038 Uiso 1 1 calc R
C49 C 0.11276(16) 0.87712(16) 0.3438(5) 0.0313(9) Uani 1 1 d .
H49A H 0.0823 0.8817 0.4100 0.038 Uiso 1 1 calc R
H49B H 0.1425 0.9022 0.3683 0.038 Uiso 1 1 calc R
C50 C 0.09186(19) 0.8895(2) 0.1997(5) 0.0407(11) Uani 1 1 d .
H50A H 0.0780 0.9258 0.1968 0.061 Uiso 1 1 calc R
H50B H 0.0620 0.8651 0.1760 0.061 Uiso 1 1 calc R
H50C H 0.1222 0.8856 0.1343 0.061 Uiso 1 1 calc R
C51 C 0.23442(16) 0.75153(14) 0.3775(4) 0.0247(8) Uani 1 1 d .
H51A H 0.2601 0.7817 0.3688 0.030 Uiso 1 1 calc R
H51B H 0.2106 0.7516 0.2954 0.030 Uiso 1 1 calc R
C52 C 0.26837(15) 0.70118(14) 0.3751(4) 0.0255(8) Uani 1 1 d .
H52A H 0.2438 0.6700 0.3769 0.031 Uiso 1 1 calc R
H52B H 0.2929 0.6997 0.4560 0.031 Uiso 1 1 calc R
C53 C 0.30278(16) 0.70136(15) 0.2437(5) 0.0300(8) Uani 1 1 d .
H53A H 0.2787 0.7107 0.1657 0.036 Uiso 1 1 calc R
H53B H 0.3317 0.7288 0.2510 0.036 Uiso 1 1 calc R
C54 C 0.32983(17) 0.64860(17) 0.2155(5) 0.0336(9) Uani 1 1 d .
H54A H 0.3512 0.6508 0.1307 0.050 Uiso 1 1 calc R
H54B H 0.3014 0.6214 0.2061 0.050 Uiso 1 1 calc R
H54C H 0.3544 0.6395 0.2913 0.050 Uiso 1 1 calc R
C55 C 0.15633(15) 0.71731(15) 0.5107(5) 0.0307(8) Uani 1 1 d .
H55A H 0.1766 0.6838 0.5249 0.037 Uiso 1 1 calc R
H55B H 0.1370 0.7145 0.4219 0.037 Uiso 1 1 calc R
C56 C 0.11307(17) 0.72238(18) 0.6228(5) 0.0351(9) Uani 1 1 d .
H56A H 0.0935 0.7565 0.6144 0.042 Uiso 1 1 calc R
H56B H 0.1309 0.7210 0.7137 0.042 Uiso 1 1 calc R
C57 C 0.0723(2) 0.67671(19) 0.6074(6) 0.0452(12) Uani 1 1 d .
H57A H 0.0520 0.6809 0.5204 0.054 Uiso 1 1 calc R
H57B H 0.0931 0.6431 0.6027 0.054 Uiso 1 1 calc R
C58 C 0.0311(2) 0.6736(2) 0.7243(7) 0.0539(15) Uani 1 1 d .
H58A H 0.0061 0.6438 0.7093 0.081 Uiso 1 1 calc R
H58B H 0.0097 0.7064 0.7283 0.081 Uiso 1 1 calc R
H58C H 0.0508 0.6687 0.8107 0.081 Uiso 1 1 calc R
C59 C 0.23195(16) 0.76329(15) 0.6331(4) 0.0255(8) Uani 1 1 d .
H59A H 0.2062 0.7673 0.7110 0.031 Uiso 1 1 calc R
H59B H 0.2510 0.7290 0.6441 0.031 Uiso 1 1 calc R
C60 C 0.27442(15) 0.80674(14) 0.6409(4) 0.0242(7) Uani 1 1 d .
H60A H 0.2558 0.8414 0.6455 0.029 Uiso 1 1 calc R
H60B H 0.2978 0.8061 0.5580 0.029 Uiso 1 1 calc R
C61 C 0.31040(15) 0.79884(14) 0.7685(5) 0.0266(8) Uani 1 1 d .
H61A H 0.2862 0.7925 0.8484 0.032 Uiso 1 1 calc R
H61B H 0.3337 0.7672 0.7557 0.032 Uiso 1 1 calc R
C62 C 0.34713(17) 0.84605(15) 0.7974(5) 0.0332(9) Uani 1 1 d .
H62A H 0.3691 0.8393 0.8797 0.050 Uiso 1 1 calc R
H62B H 0.3242 0.8774 0.8116 0.050 Uiso 1 1 calc R
H62C H 0.3718 0.8519 0.7197 0.050 Uiso 1 1 calc R
C1S C -0.05781(15) 0.80921(16) 0.4680(5) 0.0314(9) Uani 1 1 d .
H1SA H -0.0887 0.8353 0.4706 0.038 Uiso 1 1 calc R
Cl1S Cl -0.02596(5) 0.81385(7) 0.30612(15) 0.0587(4) Uani 1 1 d .
Cl2S Cl -0.08549(5) 0.74699(5) 0.4971(2) 0.0614(4) Uani 1 1 d .
Cl3S Cl -0.01079(4) 0.82622(4) 0.59604(12) 0.0317(2) Uani 1 1 d .

loop_
_atom_site_aniso_label
_atom_site_aniso_U_11
_atom_site_aniso_U_22
_atom_site_aniso_U_33
_atom_site_aniso_U_23
_atom_site_aniso_U_13
_atom_site_aniso_U_12
Cl1 0.0173(3) 0.0105(3) 0.0207(4) -0.0015(3) -0.0001(3) 0.0010(2)
O1 0.0203(10) 0.0121(10) 0.0228(15) 0.0015(10) -0.0062(9) -0.0045(8)
O2 0.0206(10) 0.0242(11) 0.0184(13) -0.0037(11) -0.0043(10) 0.0048(8)
O3 0.0224(10) 0.0101(10) 0.0233(14) 0.0016(9) 0.0060(10) 0.0033(8)
O4 0.0236(10) 0.0228(11) 0.0152(13) -0.0029(10) 0.0046(10) -0.0070(9)
N1 0.0171(12) 0.0094(11) 0.0207(16) -0.0006(11) -0.0064(11) -0.0003(9)
N2 0.0228(12) 0.0070(11) 0.0252(17) 0.0004(11) -0.0097(12) -0.0020(9)
N3 0.0220(12) 0.0109(11) 0.0174(15) 0.0025(11) 0.0051(11) 0.0038(9)
N4 0.0274(13) 0.0096(11) 0.0194(15) 0.0007(11) 0.0090(12) 0.0037(9)
N5 0.0309(14) 0.0271(15) 0.0162(15) -0.0064(14) 0.0007(14) 0.0039(11)
C1 0.0138(11) 0.0119(12) 0.0141(17) 0.0036(12) 0.0004(12) 0.0015(10)
C2 0.0178(13) 0.0114(13) 0.0108(15) 0.0035(12) 0.0014(12) 0.0014(10)
C3 0.0156(13) 0.0161(14) 0.0199(17) 0.0062(13) -0.0027(12) 0.0005(11)
C4 0.0105(11) 0.0190(14) 0.031(2) 0.0062(15) -0.0052(16) 0.0001(11)
C5 0.0134(13) 0.0147(14) 0.024(2) 0.0079(13) 0.0008(13) -0.0033(10)
C6 0.0144(12) 0.0115(13) 0.0166(17) 0.0036(13) 0.0000(12) 0.0021(10)
C7 0.0157(13) 0.0103(13) 0.0143(16) 0.0017(12) -0.0015(12) 0.0025(10)
C8 0.0152(13) 0.0129(13) 0.0138(17) 0.0007(12) -0.0001(12) -0.0004(10)
C9 0.0141(13) 0.0103(12) 0.0135(16) -0.0014(12) 0.0014(12) -0.0022(10)
C10 0.0167(13) 0.0084(12) 0.0118(16) -0.0029(12) 0.0005(12) -0.0009(10)
C11 0.0155(13) 0.0145(14) 0.0167(17) -0.0009(13) 0.0017(12) -0.0036(11)
C12 0.0209(14) 0.0150(14) 0.0146(17) 0.0009(13) 0.0024(13) -0.0057(11)
C13 0.0189(13) 0.0143(13) 0.0113(15) 0.0028(13) 0.0008(12) -0.0025(11)
C14 0.0146(13) 0.0114(13) 0.0151(16) 0.0025(12) 0.0010(12) -0.0025(10)
C15 0.0246(15) 0.0197(15) 0.0251(19) 0.0150(16) -0.0057(15) -0.0075(12)
C16 0.0293(17) 0.0242(17) 0.029(2) 0.0143(16) -0.0104(16) -0.0066(13)
C17 0.041(2) 0.060(3) 0.030(3) 0.027(2) 0.0036(19) -0.005(2)
C18 0.056(3) 0.0202(18) 0.051(3) -0.001(2) -0.022(2) 0.0094(16)
C19 0.0144(12) 0.0102(13) 0.0195(19) -0.0013(12) -0.0025(12) -0.0007(10)
C20 0.0182(13) 0.0107(13) 0.0197(18) 0.0022(13) -0.0037(13) -0.0015(11)
C21 0.0174(14) 0.0124(13) 0.0248(19) 0.0018(14) -0.0035(13) 0.0010(11)
C22 0.0202(14) 0.0109(13) 0.0211(19) 0.0007(13) 0.0002(13) 0.0018(11)
C23 0.0163(13) 0.0127(13) 0.0146(17) 0.0048(12) 0.0015(12) -0.0012(11)
C24 0.0191(14) 0.0173(14) 0.0199(18) 0.0047(14) -0.0018(13) 0.0059(11)
C25 0.0217(14) 0.0114(13) 0.0163(17) -0.0006(12) 0.0022(13) 0.0051(11)
C26 0.0241(15) 0.0245(16) 0.0207(19) -0.0048(15) -0.0025(15) -0.0013(12)
C27 0.0139(13) 0.0143(13) 0.0195(18) 0.0044(13) 0.0035(13) 0.0006(11)
C28 0.0143(13) 0.0115(13) 0.0170(17) 0.0038(13) 0.0008(12) -0.0043(10)
C29 0.0176(13) 0.0095(12) 0.0130(16) 0.0010(12) -0.0028(12) 0.0028(10)
C30 0.0193(14) 0.0100(12) 0.0126(16) 0.0001(12) 0.0015(12) 0.0011(10)
C31 0.0170(13) 0.0187(15) 0.0186(18) 0.0014(14) -0.0019(13) 0.0061(11)
C32 0.0184(14) 0.0160(14) 0.0167(18) 0.0021(13) -0.0019(13) 0.0082(11)
C33 0.0198(13) 0.0107(12) 0.0134(16) 0.0033(12) -0.0012(12) 0.0035(10)
C34 0.0142(12) 0.0101(13) 0.0183(17) 0.0018(12) -0.0013(12) 0.0024(10)
C35 0.0247(15) 0.0187(15) 0.024(2) 0.0102(15) 0.0048(14) 0.0057(12)
C36 0.042(2) 0.050(3) 0.021(2) 0.0182(19) -0.0019(18) 0.0000(19)
C37 0.054(2) 0.0169(17) 0.056(3) 0.0091(19) 0.017(2) 0.0025(16)
C38 0.0227(15) 0.035(2) 0.032(2) 0.0190(19) 0.0060(16) 0.0042(14)
C39 0.0171(13) 0.0143(14) 0.0175(17) -0.0003(13) -0.0011(12) -0.0024(11)
C40 0.0227(14) 0.0121(13) 0.0148(17) 0.0014(13) 0.0043(13) -0.0002(11)
C41 0.0205(14) 0.0121(13) 0.027(2) -0.0034(14) 0.0036(14) -0.0056(11)
C42 0.0198(14) 0.0128(14) 0.0198(18) -0.0021(13) 0.0013(13) -0.0023(11)
C43 0.0168(13) 0.0161(14) 0.0122(16) 0.0012(12) 0.0003(12) -0.0010(11)
C44 0.0237(15) 0.0159(14) 0.0132(16) 0.0016(13) -0.0020(13) -0.0094(11)
C45 0.0263(15) 0.0125(14) 0.0138(17) 0.0013(13) -0.0028(13) -0.0055(11)
C46 0.0263(16) 0.0219(16) 0.0211(19) -0.0073(15) 0.0056(14) -0.0012(12)
C47 0.0320(17) 0.0273(17) 0.019(2) -0.0032(16) 0.0006(16) 0.0049(13)
C48 0.0327(18) 0.036(2) 0.026(2) -0.0100(18) -0.0050(17) 0.0062(15)
C49 0.0304(18) 0.036(2) 0.027(2) -0.0038(18) -0.0013(16) 0.0057(15)
C50 0.042(2) 0.052(3) 0.029(2) -0.004(2) -0.001(2) 0.013(2)
C51 0.0330(19) 0.0271(18) 0.0139(19) -0.0046(15) 0.0023(15) 0.0041(14)
C52 0.0303(17) 0.0249(17) 0.021(2) 0.0021(15) -0.0005(15) 0.0025(13)
C53 0.0326(18) 0.032(2) 0.025(2) 0.0024(18) 0.0025(16) 0.0063(15)
C54 0.0330(19) 0.040(2) 0.028(2) 0.0011(18) -0.0020(18) 0.0128(16)
C55 0.0352(18) 0.0316(19) 0.025(2) -0.0094(17) 0.0031(18) -0.0063(15)
C56 0.037(2) 0.043(2) 0.025(2) -0.0114(19) 0.0071(18) -0.0055(17)
C57 0.049(2) 0.048(3) 0.039(3) -0.009(2) 0.011(2) -0.014(2)
C58 0.057(3) 0.051(3) 0.053(4) -0.016(3) 0.023(3) -0.019(2)
C59 0.0313(18) 0.0250(17) 0.020(2) 0.0002(15) -0.0001(15) 0.0019(14)
C60 0.0292(17) 0.0239(17) 0.0196(19) 0.0017(15) 0.0002(15) 0.0025(13)
C61 0.0348(18) 0.0223(17) 0.023(2) 0.0035(16) -0.0010(16) -0.0028(14)
C62 0.039(2) 0.0276(18) 0.033(2) 0.0071(18) -0.0065(18) -0.0090(16)
C1S 0.0265(17) 0.042(2) 0.026(2) -0.0110(18) 0.0009(16) 0.0010(15)
Cl1S 0.0441(6) 0.1070(11) 0.0251(6) -0.0115(7) 0.0040(5) 0.0053(6)
Cl2S 0.0479(6) 0.0417(6) 0.0948(13) -0.0171(7) -0.0066(8) -0.0173(5)
Cl3S 0.0326(4) 0.0375(5) 0.0251(5) -0.0017(4) -0.0048(4) -0.0072(4)

loop_
_atom_type_symbol
_atom_type_description
_atom_type_scat_dispersion_real
_atom_type_scat_dispersion_imag
_atom_type_scat_source
C C 0.0033 0.0016 'International Tables Vol C Tables 4.2.6.8 and 6.1.1.4'
H H 0.0000 0.0000 'International Tables Vol C Tables 4.2.6.8 and 6.1.1.4'
N N 0.0061 0.0033 'International Tables Vol C Tables 4.2.6.8 and 6.1.1.4'
O O 0.0106 0.0060 'International Tables Vol C Tables 4.2.6.8 and 6.1.1.4'
Cl Cl 0.1484 0.1585 'International Tables Vol C Tables 4.2.6.8 and 6.1.1.4'

loop_
_geom_angle_atom_site_label_1
_geom_angle_atom_site_label_2
_geom_angle_atom_site_label_3
_geom_angle
C23 O2 C26 117.2(2)
C43 O4 C46 116.9(2)
C19 N1 C10 122.3(2)
C19 N1 H1N 118.8
C10 N1 H1N 118.8
C19 N2 C20 123.0(3)
C19 N2 H2N 118.5
C20 N2 H2N 118.5
C39 N3 C30 123.6(3)
C39 N3 H3N 118.2
C30 N3 H3N 118.2
C39 N4 C40 122.2(3)
C39 N4 H4N 118.9
C40 N4 H4N 118.9
C55 N5 C51 108.5(3)
C55 N5 C47 112.1(3)
C51 N5 C47 107.8(3)
C55 N5 C59 108.9(3)
C51 N5 C59 111.4(3)
C47 N5 C59 108.1(3)
C6 C1 C2 120.1(3)
C6 C1 H1B 120.0
C2 C1 H1B 120.0
C1 C2 C3 119.7(3)
C1 C2 C7 119.4(3)
C3 C2 C7 120.9(3)
C4 C3 C2 119.6(3)
C4 C3 H3B 120.2
C2 C3 H3B 120.2
C5 C4 C3 120.8(3)
C5 C4 H4B 119.6
C3 C4 H4B 119.6
C4 C5 C6 119.6(3)
C4 C5 H5A 120.2
C6 C5 H5A 120.2
C1 C6 C5 120.2(3)
C1 C6 C27 119.4(3)
C5 C6 C27 120.5(3)
C8 C7 C2 178.8(4)
C7 C8 C9 176.6(3)
C14 C9 C10 119.4(3)
C14 C9 C8 119.4(3)
C10 C9 C8 121.1(3)
C9 C10 C11 118.3(3)
C9 C10 N1 119.8(3)
C11 C10 N1 122.0(3)
C12 C11 C10 120.8(3)
C12 C11 H11A 119.6
C10 C11 H11A 119.6
C11 C12 C13 121.9(3)
C11 C12 H12A 119.1
C13 C12 H12A 119.1
C14 C13 C12 116.7(3)
C14 C13 C15 121.4(3)
C12 C13 C15 121.7(3)
C13 C14 C9 122.9(3)
C13 C14 H14A 118.5
C9 C14 H14A 118.5
C17 C15 C13 112.3(3)
C17 C15 C16 109.4(4)
C13 C15 C16 111.8(3)
C17 C15 C18 108.4(4)
C13 C15 C18 107.0(3)
C16 C15 C18 107.7(3)
C15 C16 H16A 109.5
C15 C16 H16B 109.5
H16A C16 H16B 109.5
C15 C16 H16C 109.5
H16A C16 H16C 109.5
H16B C16 H16C 109.5
C15 C17 H17A 109.5
C15 C17 H17B 109.5
H17A C17 H17B 109.5
C15 C17 H17C 109.5
H17A C17 H17C 109.5
H17B C17 H17C 109.5
C15 C18 H18A 109.5
C15 C18 H18B 109.5
H18A C18 H18B 109.5
C15 C18 H18C 109.5
H18A C18 H18C 109.5
H18B C18 H18C 109.5
O1 C19 N2 123.9(3)
O1 C19 N1 123.2(3)
N2 C19 N1 112.8(3)
C25 C20 C21 118.5(3)
C25 C20 N2 119.6(3)
C21 C20 N2 121.9(3)
C22 C21 C20 121.6(3)
C22 C21 H21A 119.2
C20 C21 H21A 119.2
C21 C22 C23 118.9(3)
C21 C22 H22A 120.5
C23 C22 H22A 120.5
O2 C23 C24 116.3(3)
O2 C23 C22 123.9(3)
C24 C23 C22 119.8(3)
C25 C24 C23 120.5(3)
C25 C24 H24A 119.7
C23 C24 H24A 119.7
C24 C25 C20 120.8(3)
C24 C25 H25A 119.6
C20 C25 H25A 119.6
O2 C26 H26A 109.5
O2 C26 H26B 109.5
H26A C26 H26B 109.5
O2 C26 H26C 109.5
H26A C26 H26C 109.5
H26B C26 H26C 109.5
C28 C27 C6 178.6(3)
C27 C28 C29 179.2(3)
C34 C29 C30 120.2(3)
C34 C29 C28 119.9(3)
C30 C29 C28 119.9(3)
N3 C30 C31 122.8(3)
N3 C30 C29 119.2(3)
C31 C30 C29 118.0(3)
C32 C31 C30 120.4(3)
C32 C31 H31A 119.8
C30 C31 H31A 119.8
C31 C32 C33 122.4(3)
C31 C32 H32A 118.8
C33 C32 H32A 118.8
C34 C33 C32 116.8(3)
C34 C33 C35 122.8(3)
C32 C33 C35 120.4(3)
C33 C34 C29 122.1(3)
C33 C34 H34A 119.0
C29 C34 H34A 119.0
C33 C35 C37 109.1(3)
C33 C35 C38 112.4(3)
C37 C35 C38 109.3(3)
C33 C35 C36 109.3(3)
C37 C35 C36 109.0(4)
C38 C35 C36 107.7(3)
C35 C36 H36A 109.5
C35 C36 H36B 109.5
H36A C36 H36B 109.5
C35 C36 H36C 109.5
H36A C36 H36C 109.5
H36B C36 H36C 109.5
C35 C37 H37A 109.5
C35 C37 H37B 109.5
H37A C37 H37B 109.5
C35 C37 H37C 109.5
H37A C37 H37C 109.5
H37B C37 H37C 109.5
C35 C38 H38A 109.5
C35 C38 H38B 109.5
H38A C38 H38B 109.5
C35 C38 H38C 109.5
H38A C38 H38C 109.5
H38B C38 H38C 109.5
O3 C39 N4 124.9(3)
O3 C39 N3 122.8(3)
N4 C39 N3 112.3(3)
C45 C40 C41 119.1(3)
C45 C40 N4 119.2(3)
C41 C40 N4 121.8(3)
C40 C41 C42 121.0(3)
C40 C41 H41A 119.5
C42 C41 H41A 119.5
C41 C42 C43 119.5(3)
C41 C42 H42A 120.3
C43 C42 H42A 120.3
O4 C43 C44 116.3(3)
O4 C43 C42 124.3(3)
C44 C43 C42 119.4(3)
C45 C44 C43 120.6(3)
C45 C44 H44A 119.7
C43 C44 H44A 119.7
C44 C45 C40 120.5(3)
C44 C45 H45A 119.8
C40 C45 H45A 119.8
O4 C46 H46A 109.5
O4 C46 H46B 109.5
H46A C46 H46B 109.5
O4 C46 H46C 109.5
H46A C46 H46C 109.5
H46B C46 H46C 109.5
N5 C47 C48 115.4(3)
N5 C47 H47A 108.4
C48 C47 H47A 108.4
N5 C47 H47B 108.4
C48 C47 H47B 108.4
H47A C47 H47B 107.5
C49 C48 C47 109.4(3)
C49 C48 H48A 109.8
C47 C48 H48A 109.8
C49 C48 H48B 109.8
C47 C48 H48B 109.8
H48A C48 H48B 108.2
C50 C49 C48 111.3(4)
C50 C49 H49A 109.4
C48 C49 H49A 109.4
C50 C49 H49B 109.4
C48 C49 H49B 109.4
H49A C49 H49B 108.0
C49 C50 H50A 109.5
C49 C50 H50B 109.5
H50A C50 H50B 109.5
C49 C50 H50C 109.5
H50A C50 H50C 109.5
H50B C50 H50C 109.5
N5 C51 C52 117.9(3)
N5 C51 H51A 107.8
C52 C51 H51A 107.8
N5 C51 H51B 107.8
C52 C51 H51B 107.8
H51A C51 H51B 107.2
C51 C52 C53 107.8(3)
C51 C52 H52A 110.1
C53 C52 H52A 110.1
C51 C52 H52B 110.1
C53 C52 H52B 110.1
H52A C52 H52B 108.5
C54 C53 C52 112.7(3)
C54 C53 H53A 109.0
C52 C53 H53A 109.0
C54 C53 H53B 109.0
C52 C53 H53B 109.0
H53A C53 H53B 107.8
C53 C54 H54A 109.5
C53 C54 H54B 109.5
H54A C54 H54B 109.5
C53 C54 H54C 109.5
H54A C54 H54C 109.5
H54B C54 H54C 109.5
N5 C55 C56 116.4(3)
N5 C55 H55A 108.2
C56 C55 H55A 108.2
N5 C55 H55B 108.2
C56 C55 H55B 108.2
H55A C55 H55B 107.3
C55 C56 C57 108.1(4)
C55 C56 H56A 110.1
C57 C56 H56A 110.1
C55 C56 H56B 110.1
C57 C56 H56B 110.1
H56A C56 H56B 108.4
C58 C57 C56 112.9(4)
C58 C57 H57A 109.0
C56 C57 H57A 109.0
C58 C57 H57B 109.0
C56 C57 H57B 109.0
H57A C57 H57B 107.8
C57 C58 H58A 109.5
C57 C58 H58B 109.5
H58A C58 H58B 109.5
C57 C58 H58C 109.5
H58A C58 H58C 109.5
H58B C58 H58C 109.5
C60 C59 N5 115.4(3)
C60 C59 H59A 108.4
N5 C59 H59A 108.4
C60 C59 H59B 108.4
N5 C59 H59B 108.4
H59A C59 H59B 107.5
C59 C60 C61 109.4(3)
C59 C60 H60A 109.8
C61 C60 H60A 109.8
C59 C60 H60B 109.8
C61 C60 H60B 109.8
H60A C60 H60B 108.2
C62 C61 C60 112.5(3)
C62 C61 H61A 109.1
C60 C61 H61A 109.1
C62 C61 H61B 109.1
C60 C61 H61B 109.1
H61A C61 H61B 107.8
C61 C62 H62A 109.5
C61 C62 H62B 109.5
H62A C62 H62B 109.5
C61 C62 H62C 109.5
H62A C62 H62C 109.5
H62B C62 H62C 109.5
Cl2S C1S Cl3S 111.0(3)
Cl2S C1S Cl1S 112.1(2)
Cl3S C1S Cl1S 110.0(2)
Cl2S C1S H1SA 107.9
Cl3S C1S H1SA 107.9
Cl1S C1S H1SA 107.9

loop_
_geom_bond_atom_site_label_1
_geom_bond_atom_site_label_2
_geom_bond_distance
O1 C19 1.228(4)
O2 C23 1.362(4)
O2 C26 1.436(4)
O3 C39 1.226(4)
O4 C43 1.366(4)
O4 C46 1.429(4)
N1 C19 1.385(4)
N1 C10 1.415(4)
N1 H1N 0.8800
N2 C19 1.361(4)
N2 C20 1.416(4)
N2 H2N 0.8800
N3 C39 1.389(4)
N3 C30 1.404(4)
N3 H3N 0.8800
N4 C39 1.351(4)
N4 C40 1.424(4)
N4 H4N 0.8800
N5 C55 1.513(5)
N5 C51 1.515(5)
N5 C47 1.521(4)
N5 C59 1.536(5)
C1 C6 1.393(4)
C1 C2 1.404(4)
C1 H1B 0.9500
C2 C3 1.407(4)
C2 C7 1.429(4)
C3 C4 1.394(4)
C3 H3B 0.9500
C4 C5 1.390(4)
C4 H4B 0.9500
C5 C6 1.405(4)
C5 H5A 0.9500
C6 C27 1.432(4)
C7 C8 1.196(5)
C8 C9 1.433(4)
C9 C14 1.398(4)
C9 C10 1.404(4)
C10 C11 1.405(4)
C11 C12 1.378(5)
C11 H11A 0.9500
C12 C13 1.408(4)
C12 H12A 0.9500
C13 C14 1.382(4)
C13 C15 1.529(4)
C14 H14A 0.9500
C15 C17 1.511(6)
C15 C16 1.530(5)
C15 C18 1.563(6)
C16 H16A 0.9800
C16 H16B 0.9800
C16 H16C 0.9800
C17 H17A 0.9800
C17 H17B 0.9800
C17 H17C 0.9800
C18 H18A 0.9800
C18 H18B 0.9800
C18 H18C 0.9800
C20 C25 1.394(4)
C20 C21 1.396(5)
C21 C22 1.388(5)
C21 H21A 0.9500
C22 C23 1.408(4)
C22 H22A 0.9500
C23 C24 1.387(5)
C24 C25 1.382(5)
C24 H24A 0.9500
C25 H25A 0.9500
C26 H26A 0.9800
C26 H26B 0.9800
C26 H26C 0.9800
C27 C28 1.198(5)
C28 C29 1.431(4)
C29 C34 1.396(5)
C29 C30 1.412(4)
C30 C31 1.403(4)
C31 C32 1.386(5)
C31 H31A 0.9500
C32 C33 1.401(4)
C32 H32A 0.9500
C33 C34 1.394(4)
C33 C35 1.526(5)
C34 H34A 0.9500
C35 C37 1.526(5)
C35 C38 1.528(5)
C35 C36 1.550(6)
C36 H36A 0.9800
C36 H36B 0.9800
C36 H36C 0.9800
C37 H37A 0.9800
C37 H37B 0.9800
C37 H37C 0.9800
C38 H38A 0.9800
C38 H38B 0.9800
C38 H38C 0.9800
C40 C45 1.385(4)
C40 C41 1.390(5)
C41 C42 1.393(5)
C41 H41A 0.9500
C42 C43 1.395(4)
C42 H42A 0.9500
C43 C44 1.390(5)
C44 C45 1.385(5)
C44 H44A 0.9500
C45 H45A 0.9500
C46 H46A 0.9800
C46 H46B 0.9800
C46 H46C 0.9800
C47 C48 1.534(6)
C47 H47A 0.9900
C47 H47B 0.9900
C48 C49 1.533(5)
C48 H48A 0.9900
C48 H48B 0.9900
C49 C50 1.531(7)
C49 H49A 0.9900
C49 H49B 0.9900
C50 H50A 0.9800
C50 H50B 0.9800
C50 H50C 0.9800
C51 C52 1.519(5)
C51 H51A 0.9900
C51 H51B 0.9900
C52 C53 1.533(6)
C52 H52A 0.9900
C52 H52B 0.9900
C53 C54 1.514(5)
C53 H53A 0.9900
C53 H53B 0.9900
C54 H54A 0.9800
C54 H54B 0.9800
C54 H54C 0.9800
C55 C56 1.524(6)
C55 H55A 0.9900
C55 H55B 0.9900
C56 C57 1.529(6)
C56 H56A 0.9900
C56 H56B 0.9900
C57 C58 1.522(7)
C57 H57A 0.9900
C57 H57B 0.9900
C58 H58A 0.9800
C58 H58B 0.9800
C58 H58C 0.9800
C59 C60 1.509(5)
C59 H59A 0.9900
C59 H59B 0.9900
C60 C61 1.536(6)
C60 H60A 0.9900
C60 H60B 0.9900
C61 C62 1.518(5)
C61 H61A 0.9900
C61 H61B 0.9900
C62 H62A 0.9800
C62 H62B 0.9800
C62 H62C 0.9800
C1S Cl2S 1.737(4)
C1S Cl3S 1.748(4)
C1S Cl1S 1.766(5)
C1S H1SA 1.0000

loop_
_geom_hbond_atom_site_label_D
_geom_hbond_atom_site_label_H
_geom_hbond_atom_site_label_A
_geom_hbond_distance_DH
_geom_hbond_distance_HA
_geom_hbond_distance_DA
_geom_hbond_angle_DHA
N1 H1N Cl1 0.88 2.74 3.523(3) 148.4
N2 H2N Cl1 0.88 2.34 3.212(3) 170.2
N3 H3N Cl1 0.88 2.97 3.732(3) 146.0
N4 H4N Cl1 0.88 2.36 3.215(3) 163.6

loop_
_geom_torsion_atom_site_label_1
_geom_torsion_atom_site_label_2
_geom_torsion_atom_site_label_3
_geom_torsion_atom_site_label_4
_geom_torsion
C6 C1 C2 C3 0.9(5)
C6 C1 C2 C7 -177.7(3)
C1 C2 C3 C4 -1.2(5)
C7 C2 C3 C4 177.4(4)
C2 C3 C4 C5 0.7(6)
C3 C4 C5 C6 0.2(6)
C2 C1 C6 C5 -0.1(5)
C2 C1 C6 C27 179.8(3)
C4 C5 C6 C1 -0.5(5)
C4 C5 C6 C27 179.6(4)
C1 C2 C7 C8 83(16)
C3 C2 C7 C8 -95(16)
C2 C7 C8 C9 71(18)
C7 C8 C9 C14 13(6)
C7 C8 C9 C10 -167(6)
C14 C9 C10 C11 -1.0(5)
C8 C9 C10 C11 179.3(3)
C14 C9 C10 N1 179.1(3)
C8 C9 C10 N1 -0.7(5)
C19 N1 C10 C9 -132.3(3)
C19 N1 C10 C11 47.8(5)
C9 C10 C11 C12 1.5(5)
N1 C10 C11 C12 -178.6(3)
C10 C11 C12 C13 -0.7(5)
C11 C12 C13 C14 -0.6(5)
C11 C12 C13 C15 174.8(3)
C12 C13 C14 C9 1.2(5)
C15 C13 C14 C9 -174.3(3)
C10 C9 C14 C13 -0.4(5)
C8 C9 C14 C13 179.4(3)
C14 C13 C15 C17 -146.0(4)
C12 C13 C15 C17 38.8(5)
C14 C13 C15 C16 -22.5(5)
C12 C13 C15 C16 162.2(4)
C14 C13 C15 C18 95.2(4)
C12 C13 C15 C18 -80.1(4)
C20 N2 C19 O1 3.8(5)
C20 N2 C19 N1 -176.8(3)
C10 N1 C19 O1 -10.6(5)
C10 N1 C19 N2 170.0(3)
C19 N2 C20 C25 -129.9(3)
C19 N2 C20 C21 51.3(5)
C25 C20 C21 C22 0.3(5)
N2 C20 C21 C22 179.1(3)
C20 C21 C22 C23 0.1(5)
C26 O2 C23 C24 179.3(3)
C26 O2 C23 C22 0.7(5)
C21 C22 C23 O2 178.1(3)
C21 C22 C23 C24 -0.5(5)
O2 C23 C24 C25 -178.1(3)
C22 C23 C24 C25 0.6(5)
C23 C24 C25 C20 -0.2(5)
C21 C20 C25 C24 -0.3(5)
N2 C20 C25 C24 -179.1(3)
C1 C6 C27 C28 -23(17)
C5 C6 C27 C28 157(17)
C6 C27 C28 C29 62(39)
C27 C28 C29 C34 119(29)
C27 C28 C29 C30 -62(29)
C39 N3 C30 C31 44.3(5)
C39 N3 C30 C29 -136.8(3)
C34 C29 C30 N3 178.7(3)
C28 C29 C30 N3 -1.1(5)
C34 C29 C30 C31 -2.3(5)
C28 C29 C30 C31 177.9(3)
N3 C30 C31 C32 -178.9(3)
C29 C30 C31 C32 2.1(5)
C30 C31 C32 C33 -0.4(5)
C31 C32 C33 C34 -1.2(5)
C31 C32 C33 C35 179.5(3)
C32 C33 C34 C29 1.0(5)
C35 C33 C34 C29 -179.7(3)
C30 C29 C34 C33 0.7(5)
C28 C29 C34 C33 -179.5(3)
C34 C33 C35 C37 122.1(4)
C32 C33 C35 C37 -58.6(5)
C34 C33 C35 C38 0.7(5)
C32 C33 C35 C38 180.0(3)
C34 C33 C35 C36 -118.8(4)
C32 C33 C35 C36 60.5(4)
C40 N4 C39 O3 -1.0(5)
C40 N4 C39 N3 178.5(3)
C30 N3 C39 O3 -10.4(5)
C30 N3 C39 N4 170.0(3)
C39 N4 C40 C45 -126.2(3)
C39 N4 C40 C41 54.7(5)
C45 C40 C41 C42 0.8(5)
N4 C40 C41 C42 179.9(3)
C40 C41 C42 C43 0.3(5)
C46 O4 C43 C44 177.2(3)
C46 O4 C43 C42 -3.2(5)
C41 C42 C43 O4 178.6(3)
C41 C42 C43 C44 -1.8(5)
O4 C43 C44 C45 -178.1(3)
C42 C43 C44 C45 2.3(5)
C43 C44 C45 C40 -1.2(5)
C41 C40 C45 C44 -0.4(5)
N4 C40 C45 C44 -179.4(3)
C55 N5 C47 C48 -60.0(4)
C51 N5 C47 C48 59.3(4)
C59 N5 C47 C48 179.9(3)
N5 C47 C48 C49 -176.9(3)
C47 C48 C49 C50 162.9(4)
C55 N5 C51 C52 -60.9(4)
C47 N5 C51 C52 177.5(3)
C59 N5 C51 C52 59.0(4)
N5 C51 C52 C53 -178.0(3)
C51 C52 C53 C54 -168.7(3)
C51 N5 C55 C56 -175.7(4)
C47 N5 C55 C56 -56.8(5)
C59 N5 C55 C56 62.8(4)
N5 C55 C56 C57 175.1(4)
C55 C56 C57 C58 173.0(5)
C55 N5 C59 C60 -178.1(3)
C51 N5 C59 C60 62.2(4)
C47 N5 C59 C60 -56.0(4)
N5 C59 C60 C61 -172.0(3)
C59 C60 C61 C62 -169.6(3)
